data_4109208
loop_
_publ_author_name
'Jasmina Hafizovic'
'Morten Bj\/orgen'
'Unni Olsbye'
'Pascal D. C. Dietzel'
'Silvia Bordiga'
'Carmelo Prestipino'
'Carlo Lamberti'
'Karl Petter Lillerud'

_publ_contact_author_address
;
Department of Chemistry
University of Oslo
P.O. Box 1033 Blindern
N-0315 Oslo
Norway
;
_publ_contact_author_email k.p.lillerud@kjemi.uio.no
_publ_contact_author_name 'Prof. Karl Petter Lillerud'
_publ_section_title
;
 The Inconsistency in Adsorption Properties and Powder XRD Data of MOF-5
 Is Rationalized by Framework Interpenetration and the Presence of Organic
 and Inorganic Species in the Nanocavities
;
_journal_name_full 'Journal of the American Chemical Society'
_journal_page_first 3612
_journal_page_last 3620
_journal_paper_doi 10.1021/ja0675447
_journal_volume 129
_journal_year 2007
_chemical_formula_moiety 'C24 H12 O13 Zn4'
_chemical_formula_sum 'C24 H12 O13 Zn4'
_chemical_formula_weight 769.82
_chemical_name_systematic
;
 ?
;
_space_group_IT_number 166
_symmetry_cell_setting trigonal
_symmetry_space_group_name_Hall '-R 3 2"'
_symmetry_space_group_name_H-M 'R -3 m :H'
_atom_sites_solution_hydrogens geom
_atom_sites_solution_primary direct
_atom_sites_solution_secondary difmap
_audit_creation_method SHELXL-97
_cell_angle_alpha 90.00
_cell_angle_beta 90.00
_cell_angle_gamma 120.00
_cell_formula_units_Z 12
_cell_length_a 18.382(12)
_cell_length_b 18.382(12)
_cell_length_c 44.97(2)
_cell_measurement_reflns_used 2067
_cell_measurement_temperature 293(2)
_cell_measurement_theta_max 12.62
_cell_measurement_theta_min 1.48
_cell_volume 13159(13)
_computing_cell_refinement 'Smart (Bruker, 1998)'
_computing_data_collection 'Smart (Bruker, 1998)'
_computing_data_reduction 'SAINT (Bruker, 2001)'
_computing_structure_refinement 'SHELXL-97 (Sheldrick, 1997)'
_computing_structure_solution 'SHELXS-97 (Sheldrick, 1997)'
_diffrn_ambient_temperature 293(2)
_diffrn_measured_fraction_theta_full 0.846
_diffrn_measured_fraction_theta_max 0.846
_diffrn_measurement_device_type 'Smart 6500 CCD'
_diffrn_measurement_method '\f scan'
_diffrn_radiation_monochromator Silicon
_diffrn_radiation_source Synchrotron
_diffrn_radiation_type Synchrotron
_diffrn_radiation_wavelength 0.38745
_diffrn_reflns_av_R_equivalents 0.0995
_diffrn_reflns_av_sigmaI/netI 0.0410
_diffrn_reflns_limit_h_max 20
_diffrn_reflns_limit_h_min -20
_diffrn_reflns_limit_k_max 20
_diffrn_reflns_limit_k_min -20
_diffrn_reflns_limit_l_max 50
_diffrn_reflns_limit_l_min -50
_diffrn_reflns_number 24083
_diffrn_reflns_theta_full 12.62
_diffrn_reflns_theta_max 12.62
_diffrn_reflns_theta_min 1.48
_diffrn_standards_decay_% 0
_exptl_absorpt_coefficient_mu 1.158
_exptl_absorpt_correction_T_max 0.8930
_exptl_absorpt_correction_T_min 0.8930
_exptl_absorpt_correction_type empirical
_exptl_absorpt_process_details 'SADABS (Sheldrick, 1997)'
_exptl_crystal_colour Colourless
_exptl_crystal_density_diffrn 1.166
_exptl_crystal_description Cube
_exptl_crystal_F_000 4560
_exptl_crystal_size_max 0.10
_exptl_crystal_size_mid 0.10
_exptl_crystal_size_min 0.10
_refine_diff_density_max 0.716
_refine_diff_density_min -1.345
_refine_diff_density_rms 0.091
_refine_ls_extinction_method none
_refine_ls_goodness_of_fit_ref 1.089
_refine_ls_hydrogen_treatment constr
_refine_ls_matrix_type full
_refine_ls_number_parameters 159
_refine_ls_number_reflns 2067
_refine_ls_number_restraints 0
_refine_ls_restrained_S_all 1.089
_refine_ls_R_factor_all 0.0634
_refine_ls_R_factor_gt 0.0575
_refine_ls_shift/su_max 0.001
_refine_ls_shift/su_mean 0.000
_refine_ls_structure_factor_coef Fsqd
_refine_ls_weighting_details 'calc w=1/[\s^2^(Fo^2^)+(0.0706P)^2^+77.5807P] where P=(Fo^2^+2Fc^2^)/3'
_refine_ls_weighting_scheme calc
_refine_ls_wR_factor_gt 0.1343
_refine_ls_wR_factor_ref 0.1421
_reflns_number_gt 1815
_reflns_number_total 2067
_reflns_threshold_expression >2sigma(I)
_cod_data_source_file ja0675447si20061026_031231.cif
_cod_data_source_block mof-5_m_int_rt
_cod_original_sg_symbol_H-M 'R -3 m'
_cod_database_code 4109208

loop_
_symmetry_equiv_pos_as_xyz
'x, y, z'
'-y, x-y, z'
'-x+y, -x, z'
'y, x, -z'
'x-y, -y, -z'
'-x, -x+y, -z'
'x+2/3, y+1/3, z+1/3'
'-y+2/3, x-y+1/3, z+1/3'
'-x+y+2/3, -x+1/3, z+1/3'
'y+2/3, x+1/3, -z+1/3'
'x-y+2/3, -y+1/3, -z+1/3'
'-x+2/3, -x+y+1/3, -z+1/3'
'x+1/3, y+2/3, z+2/3'
'-y+1/3, x-y+2/3, z+2/3'
'-x+y+1/3, -x+2/3, z+2/3'
'y+1/3, x+2/3, -z+2/3'
'x-y+1/3, -y+2/3, -z+2/3'
'-x+1/3, -x+y+2/3, -z+2/3'
'-x, -y, -z'
'y, -x+y, -z'
'x-y, x, -z'
'-y, -x, z'
'-x+y, y, z'
'x, x-y, z'
'-x+2/3, -y+1/3, -z+1/3'
'y+2/3, -x+y+1/3, -z+1/3'
'x-y+2/3, x+1/3, -z+1/3'
'-y+2/3, -x+1/3, z+1/3'
'-x+y+2/3, y+1/3, z+1/3'
'x+2/3, x-y+1/3, z+1/3'
'-x+1/3, -y+2/3, -z+2/3'
'y+1/3, -x+y+2/3, -z+2/3'
'x-y+1/3, x+2/3, -z+2/3'
'-y+1/3, -x+2/3, z+2/3'
'-x+y+1/3, y+2/3, z+2/3'
'x+1/3, x-y+2/3, z+2/3'

loop_
_atom_site_label
_atom_site_type_symbol
_atom_site_fract_x
_atom_site_fract_y
_atom_site_fract_z
_atom_site_U_iso_or_equiv
_atom_site_adp_type
_atom_site_occupancy
_atom_site_symmetry_multiplicity
_atom_site_calc_flag
_atom_site_refinement_flags
Zn10 Zn 0.391254(18) 0.608746(18) -0.001728(14) 0.0257(4) Uani 1 2 d S
Zn11 Zn 0.3333 0.6667 0.05656(2) 0.0259(4) Uani 1 6 d S
O10 O 0.3333 0.6667 0.01299(13) 0.0253(13) Uani 1 6 d S
O11 O 0.43107(15) 0.56893(15) 0.03117(10) 0.0602(14) Uani 1 2 d S
O12 O 0.39074(15) 0.60926(15) 0.07175(11) 0.0673(17) Uani 1 2 d S
O13 O 0.4877(2) 0.6830(2) -0.02601(9) 0.0590(10) Uani 1 1 d .
C11 C 0.7586(2) 0.5172(4) 0.22553(16) 0.0479(16) Uani 1 2 d S
C12 C 0.7970(2) 0.5941(4) 0.24494(17) 0.0544(19) Uani 1 2 d S
C13 C 0.7500(4) 0.6297(4) 0.25432(17) 0.089(2) Uani 1 1 d .
H13 H 0.6940 0.6056 0.2487 0.107 Uiso 1 1 calc R
C14 C 0.7860(4) 0.7012(4) 0.27208(16) 0.085(2) Uani 1 1 d .
H14 H 0.7536 0.7244 0.2782 0.102 Uiso 1 1 calc R
C15 C 0.8692(2) 0.7383(4) 0.28075(17) 0.0526(18) Uani 1 2 d S
C16 C 0.90800(19) 0.8160(4) 0.30017(14) 0.0425(15) Uani 1 2 d S
Zn21 Zn 0.6667 0.3333 0.13579(2) 0.0244(4) Uani 1 6 d S
Zn22 Zn 0.608688(18) 0.391312(18) 0.193907(14) 0.0262(4) Uani 1 2 d S
O20 O 0.6667 0.3333 0.17900(13) 0.0230(13) Uani 1 6 d S
O21 O 0.60932(13) 0.39068(13) 0.12049(10) 0.0553(14) Uani 1 2 d S
O22 O 0.56907(14) 0.43093(14) 0.16096(9) 0.0601(15) Uani 1 2 d S
O23 O 0.6836(2) 0.4880(2) 0.21828(9) 0.0640(11) Uani 1 1 d .
C21 C 0.57484(18) 0.42516(18) 0.13335(14) 0.0431(15) Uani 1 2 d S
C22 C 0.53576(19) 0.46424(19) 0.11411(13) 0.0461(17) Uani 1 2 d S
C23 C 0.5392(2) 0.4608(2) 0.08377(14) 0.0522(18) Uani 1 2 d S
H23 H 0.5656 0.4344 0.0750 0.063 Uiso 1 2 calc SR
C24 C 0.5036(2) 0.4964(2) 0.06584(14) 0.056(2) Uani 1 2 d S
H24 H 0.5067 0.4933 0.0453 0.068 Uiso 1 2 calc SR
C25 C 0.4964(2) 0.5036(2) 0.12660(17) 0.105(4) Uani 1 2 d S
H25 H 0.4936 0.5064 0.1472 0.126 Uiso 1 2 calc SR
C26 C 0.4607(3) 0.5393(3) 0.10882(17) 0.112(5) Uani 1 2 d S
H26 H 0.4342 0.5658 0.1176 0.135 Uiso 1 2 calc SR
C27 C 0.46429(19) 0.53571(19) 0.07789(14) 0.0507(18) Uani 1 2 d S
C28 C 0.42552(19) 0.57448(19) 0.05892(14) 0.0445(15) Uani 1 2 d S

loop_
_atom_site_aniso_label
_atom_site_aniso_U_11
_atom_site_aniso_U_22
_atom_site_aniso_U_33
_atom_site_aniso_U_23
_atom_site_aniso_U_13
_atom_site_aniso_U_12
Zn10 0.0254(4) 0.0254(4) 0.0274(5) -0.00065(11) 0.00065(11) 0.0135(3)
Zn11 0.0256(5) 0.0256(5) 0.0264(6) 0.000 0.000 0.0128(2)
O10 0.026(2) 0.026(2) 0.025(3) 0.000 0.000 0.0128(10)
O11 0.086(3) 0.086(3) 0.040(3) 0.0067(10) -0.0067(10) 0.067(3)
O12 0.104(4) 0.104(4) 0.041(3) 0.0058(10) -0.0058(10) 0.087(4)
O13 0.051(2) 0.045(2) 0.077(2) 0.0181(17) 0.0351(18) 0.0207(18)
C11 0.042(3) 0.038(4) 0.063(4) -0.024(3) -0.0118(16) 0.0190(18)
C12 0.046(3) 0.041(4) 0.074(5) -0.036(3) -0.0181(17) 0.0204(19)
C13 0.053(3) 0.083(4) 0.141(6) -0.079(4) -0.048(4) 0.040(3)
C14 0.060(4) 0.074(4) 0.132(6) -0.073(4) -0.041(4) 0.042(3)
C15 0.045(3) 0.040(4) 0.070(4) -0.036(3) -0.0178(17) 0.0200(19)
C16 0.047(3) 0.032(3) 0.044(3) -0.014(3) -0.0072(14) 0.0158(16)
Zn21 0.0232(5) 0.0232(5) 0.0269(6) 0.000 0.000 0.0116(2)
Zn22 0.0257(4) 0.0257(4) 0.0285(5) -0.00031(11) 0.00031(11) 0.0138(3)
O20 0.0217(19) 0.0217(19) 0.025(3) 0.000 0.000 0.0109(10)
O21 0.078(3) 0.078(3) 0.045(3) 0.0044(9) -0.0044(9) 0.064(3)
O22 0.095(3) 0.095(3) 0.031(2) 0.0040(9) -0.0040(9) 0.078(4)
O23 0.053(2) 0.056(2) 0.082(3) -0.0434(19) -0.0224(19) 0.0271(19)
C21 0.048(3) 0.048(3) 0.050(4) 0.0080(14) -0.0080(14) 0.036(3)
C22 0.064(3) 0.064(3) 0.036(3) 0.0058(13) -0.0058(13) 0.051(4)
C23 0.075(4) 0.075(4) 0.041(4) 0.0002(13) -0.0002(13) 0.064(4)
C24 0.087(4) 0.087(4) 0.029(3) 0.0036(13) -0.0036(13) 0.070(5)
C25 0.196(11) 0.196(11) 0.032(4) 0.0022(16) -0.0022(16) 0.179(11)
C26 0.208(11) 0.208(11) 0.036(4) 0.0004(17) -0.0004(17) 0.191(12)
C27 0.071(4) 0.071(4) 0.040(3) 0.0050(13) -0.0050(13) 0.059(4)
C28 0.055(3) 0.055(3) 0.040(4) 0.0039(14) -0.0039(14) 0.040(4)

loop_
_atom_type_symbol
_atom_type_description
_atom_type_scat_dispersion_real
_atom_type_scat_dispersion_imag
_atom_type_scat_source
C C 0.0015 0.0009 'International Tables Vol C Tables 4.2.6.8 and 6.1.1.4'
O O 0.0056 0.0036 'International Tables Vol C Tables 4.2.6.8 and 6.1.1.4'
Zn Zn 0.3242 0.9375 'International Tables Vol C Tables 4.2.6.8 and 6.1.1.4'
H H 0.0000 0.0000 'International Tables Vol C Tables 4.2.6.8 and 6.1.1.4'

loop_
_geom_angle_atom_site_label_1
_geom_angle_atom_site_label_2
_geom_angle_atom_site_label_3
_geom_angle
_geom_angle_site_symmetry_1
_geom_angle_site_symmetry_3
O13 Zn10 O13 107.6(2) 22_665 .
O13 Zn10 O11 107.97(15) 22_665 .
O13 Zn10 O11 107.97(15) . .
O13 Zn10 O10 111.14(14) 22_665 .
O13 Zn10 O10 111.14(14) . .
O11 Zn10 O10 110.8(2) . .
O12 Zn11 O12 108.42(15) 2_665 3_565
O12 Zn11 O12 108.42(15) 2_665 .
O12 Zn11 O12 108.42(15) 3_565 .
O12 Zn11 O10 110.50(15) 2_665 .
O12 Zn11 O10 110.50(15) 3_565 .
O12 Zn11 O10 110.50(15) . .
Zn11 O10 Zn10 109.75(16) . 3_565
Zn11 O10 Zn10 109.75(16) . 2_665
Zn10 O10 Zn10 109.19(16) 3_565 2_665
Zn11 O10 Zn10 109.75(16) . .
Zn10 O10 Zn10 109.19(16) 3_565 .
Zn10 O10 Zn10 109.19(16) 2_665 .
C28 O11 Zn10 131.3(4) . .
C28 O12 Zn11 132.0(4) . .
C16 O13 Zn10 131.3(3) 14_654 .
O23 C11 O23 125.9(6) . 23_655
O23 C11 C12 117.1(3) . .
O23 C11 C12 117.1(3) 23_655 .
C13 C12 C13 118.7(6) . 23_655
C13 C12 C11 120.7(3) . .
C13 C12 C11 120.7(3) 23_655 .
C12 C13 C14 120.5(5) . .
C12 C13 H13 119.8 . .
C14 C13 H13 119.8 . .
C15 C14 C13 120.9(5) . .
C15 C14 H14 119.5 . .
C13 C14 H14 119.5 . .
C14 C15 C14 118.4(6) . 23_655
C14 C15 C16 120.8(3) . .
C14 C15 C16 120.8(3) 23_655 .
O13 C16 O13 125.9(5) 28_665 9_565
O13 C16 C15 117.1(3) 28_665 .
O13 C16 C15 117.1(3) 9_565 .
O20 Zn21 O21 110.65(14) . 2_655
O20 Zn21 O21 110.65(14) . 3_665
O21 Zn21 O21 108.27(15) 2_655 3_665
O20 Zn21 O21 110.65(14) . .
O21 Zn21 O21 108.27(15) 2_655 .
O21 Zn21 O21 108.27(15) 3_665 .
O22 Zn22 O23 108.19(15) . .
O22 Zn22 O23 108.19(15) . 22_665
O23 Zn22 O23 107.8(2) . 22_665
O22 Zn22 O20 110.4(2) . .
O23 Zn22 O20 111.05(14) . .
O23 Zn22 O20 111.05(14) 22_665 .
Zn21 O20 Zn22 109.96(16) . 3_665
Zn21 O20 Zn22 109.96(16) . 2_655
Zn22 O20 Zn22 108.98(16) 3_665 2_655
Zn21 O20 Zn22 109.96(16) . .
Zn22 O20 Zn22 108.98(16) 3_665 .
Zn22 O20 Zn22 108.98(16) 2_655 .
C21 O21 Zn21 131.6(4) . .
C21 O22 Zn22 131.2(4) . .
C11 O23 Zn22 131.5(3) . .
O21 C21 O22 126.2(5) . .
O21 C21 C22 117.4(6) . .
O22 C21 C22 116.4(5) . .
C23 C22 C25 118.7(6) . .
C23 C22 C21 120.3(6) . .
C25 C22 C21 121.1(6) . .
C22 C23 C24 121.0(6) . .
C22 C23 H23 119.5 . .
C24 C23 H23 119.5 . .
C27 C24 C23 121.1(6) . .
C27 C24 H24 119.4 . .
C23 C24 H24 119.4 . .
C22 C25 C26 120.8(6) . .
C22 C25 H25 119.6 . .
C26 C25 H25 119.6 . .
C25 C26 C27 120.4(7) . .
C25 C26 H26 119.8 . .
C27 C26 H26 119.8 . .
C24 C27 C26 118.1(6) . .
C24 C27 C28 122.0(6) . .
C26 C27 C28 119.9(6) . .
O12 C28 O11 125.6(6) . .
O12 C28 C27 117.8(6) . .
O11 C28 C27 116.6(6) . .

loop_
_geom_bond_atom_site_label_1
_geom_bond_atom_site_label_2
_geom_bond_distance
_geom_bond_site_symmetry_2
Zn10 O13 1.944(3) 22_665
Zn10 O13 1.944(3) .
Zn10 O11 1.948(4) .
Zn10 O10 1.959(2) .
Zn11 O12 1.951(5) 2_665
Zn11 O12 1.951(5) 3_565
Zn11 O12 1.951(5) .
Zn11 O10 1.959(6) .
O10 Zn10 1.959(2) 3_565
O10 Zn10 1.959(2) 2_665
O11 C28 1.261(8) .
O12 C28 1.249(8) .
O13 C16 1.255(4) 14_654
C11 O23 1.248(4) .
C11 O23 1.248(4) 23_655
C11 C12 1.502(8) .
C12 C13 1.386(7) .
C12 C13 1.386(7) 23_655
C13 C14 1.391(8) .
C13 H13 0.9300 .
C14 C15 1.383(7) .
C14 H14 0.9300 .
C15 C14 1.383(7) 23_655
C15 C16 1.514(8) .
C16 O13 1.255(4) 28_665
C16 O13 1.256(4) 9_565
Zn21 O20 1.943(6) .
Zn21 O21 1.951(4) 2_655
Zn21 O21 1.951(4) 3_665
Zn21 O21 1.951(4) .
Zn22 O22 1.946(4) .
Zn22 O23 1.952(3) .
Zn22 O23 1.952(3) 22_665
Zn22 O20 1.964(2) .
O20 Zn22 1.964(2) 3_665
O20 Zn22 1.964(2) 2_655
O21 C21 1.241(8) .
O22 C21 1.255(8) .
C21 C22 1.515(8) .
C22 C23 1.369(9) .
C22 C25 1.374(10) .
C23 C24 1.389(9) .
C23 H23 0.9300 .
C24 C27 1.365(9) .
C24 H24 0.9300 .
C25 C26 1.390(11) .
C25 H25 0.9300 .
C26 C27 1.396(10) .
C26 H26 0.9300 .
C27 C28 1.501(8) .
